data_7063032
loop_
_publ_author_name
'Antala, Jakub'
'Schulz, Ji\<r\'i'
'C\'isa\<rov\'a, Ivana'
'\<St\<epni\<cka, Petr'

_publ_section_title
;
 Synthesis, reactivity and coordination behaviour of a ferrocene
 phosphinostibine and intramolecular interactions in its P(v) and Sb(v)
 derivatives
;
_journal_issue 12
_journal_name_full 'New Journal of Chemistry'
_journal_page_first 5107
_journal_page_last 5119
_journal_paper_doi 10.1039/D4NJ00349G
_journal_volume 48
_journal_year 2024
_chemical_formula_moiety 'C44 H55 Cl Fe P Rh Sb, Cl, 4(C H Cl3)'
_chemical_formula_sum 'C48 H59 Cl14 Fe P Rh Sb'
_chemical_formula_weight 1443.73
_space_group_crystal_system monoclinic
_space_group_IT_number 14
_space_group_name_Hall '-P 2ybc'
_space_group_name_H-M_alt 'P 1 21/c 1'
_atom_sites_solution_hydrogens geom
_atom_sites_solution_primary direct
_atom_sites_solution_secondary difmap
_audit_creation_method SHELXL-2017/1
_audit_update_record
;
2023-12-20 deposited with the CCDC.	2024-02-14 downloaded from the CCDC.
;
_cell_angle_alpha 90
_cell_angle_beta 100.1670(10)
_cell_angle_gamma 90
_cell_formula_units_Z 4
_cell_length_a 11.6734(5)
_cell_length_b 18.3247(7)
_cell_length_c 27.4302(12)
_cell_measurement_reflns_used 9662
_cell_measurement_temperature 120(2)
_cell_measurement_theta_max 27.47
_cell_measurement_theta_min 2.33
_cell_volume 5775.5(4)
_computing_cell_refinement 'SAINT V8.40A (Bruker Nano, Inc., 2019)'
_computing_data_collection 'Bruker Instrument Service vV6.2.14'
_computing_data_reduction 'SAINT V8.40A (Bruker Nano, Inc., 2019)'
_computing_molecular_graphics 'PLATON (Spek, 2017)'
_computing_publication_material 'PLATON (Spek, 2017)'
_computing_structure_refinement 'SHELXL-2017/1 (Sheldrick, 2017)'
_computing_structure_solution 'SHELXT 2014/5 (Sheldrick, 2014)'
_diffrn_ambient_temperature 120(2)
_diffrn_measured_fraction_theta_full 0.999
_diffrn_measured_fraction_theta_max 0.998
_diffrn_measurement_device_type 'Bruker D8 VENTURE Kappa Duo with PHOTON 1000'
_diffrn_measurement_method '\f and \w scans'
_diffrn_radiation_monochromator 'Quazar Mo multilayer optic'
_diffrn_radiation_source 'I\mS micro-focus sealed tube'
_diffrn_radiation_type MoK\a
_diffrn_radiation_wavelength 0.71073
_diffrn_reflns_av_R_equivalents 0.0214
_diffrn_reflns_av_unetI/netI 0.0111
_diffrn_reflns_Laue_measured_fraction_full 0.999
_diffrn_reflns_Laue_measured_fraction_max 0.998
_diffrn_reflns_limit_h_max 15
_diffrn_reflns_limit_h_min -15
_diffrn_reflns_limit_k_max 23
_diffrn_reflns_limit_k_min -23
_diffrn_reflns_limit_l_max 35
_diffrn_reflns_limit_l_min -35
_diffrn_reflns_number 119070
_diffrn_reflns_point_group_measured_fraction_full 0.999
_diffrn_reflns_point_group_measured_fraction_max 0.998
_diffrn_reflns_theta_full 25.242
_diffrn_reflns_theta_max 27.498
_diffrn_reflns_theta_min 2.115
_exptl_absorpt_coefficient_mu 1.703
_exptl_absorpt_correction_T_max 0.83
_exptl_absorpt_correction_T_min 0.71
_exptl_absorpt_correction_type multi-scan
_exptl_absorpt_process_details 'SADABS-2016/2 - Bruker AXS'
_exptl_crystal_colour red
_exptl_crystal_density_diffrn 1.660
_exptl_crystal_description prism
_exptl_crystal_F_000 2888
_exptl_crystal_size_max 0.37
_exptl_crystal_size_mid 0.17
_exptl_crystal_size_min 0.11
_refine_diff_density_max 1.358
_refine_diff_density_min -1.377
_refine_diff_density_rms 0.072
_refine_ls_extinction_method none
_refine_ls_goodness_of_fit_ref 1.067
_refine_ls_hydrogen_treatment constr
_refine_ls_matrix_type full
_refine_ls_number_parameters 600
_refine_ls_number_reflns 13232
_refine_ls_number_restraints 0
_refine_ls_restrained_S_all 1.067
_refine_ls_R_factor_all 0.0288
_refine_ls_R_factor_gt 0.0278
_refine_ls_shift/su_max 0.004
_refine_ls_shift/su_mean 0.000
_refine_ls_structure_factor_coef Fsqd
_refine_ls_weighting_details 'w=1/[\s^2^(Fo^2^)+(0.0170P)^2^+12.0450P] where P=(Fo^2^+2Fc^2^)/3'
_refine_ls_weighting_scheme calc
_refine_ls_wR_factor_gt 0.0614
_refine_ls_wR_factor_ref 0.0621
_reflns_Friedel_coverage 0.000
_reflns_number_gt 12803
_reflns_number_total 13232
_reflns_threshold_expression 'I > 2\s(I)'
_cod_data_source_file d4nj00349g3.cif
_cod_data_source_block ja20
_cod_depositor_comments 'Adding full bibliography for 7063018--7063034.cif.'
_cod_original_sg_symbol_H-M 'P 21/c'
_cod_database_code 7063032
_shelx_space_group_comment
;
The symmetry employed for this shelxl refinement is uniquely defined
by the following loop, which should always be used as a source of
symmetry information in preference to the above space-group names.
They are only intended as comments.
;
_shelx_estimated_absorpt_t_min 0.571
_shelx_estimated_absorpt_t_max 0.835

loop_
_space_group_symop_operation_xyz
'x, y, z'
'-x, y+1/2, -z+1/2'
'-x, -y, -z'
'x, -y-1/2, z-1/2'

loop_
_atom_site_label
_atom_site_type_symbol
_atom_site_fract_x
_atom_site_fract_y
_atom_site_fract_z
_atom_site_U_iso_or_equiv
_atom_site_adp_type
_atom_site_occupancy
_atom_site_site_symmetry_order
_atom_site_calc_flag
_atom_site_refinement_flags_posn
_atom_site_refinement_flags_adp
_atom_site_refinement_flags_occupancy
_atom_site_disorder_assembly
_atom_site_disorder_group
Rh Rh 0.74690(2) 0.70611(2) 0.62633(2) 0.01520(4) Uani 1 1 d . . . . .
Cl1 Cl 0.71028(4) 0.57960(3) 0.60697(2) 0.01937(10) Uani 1 1 d . . . . .
Cl2 Cl 0.87723(5) 0.22958(3) 0.70316(2) 0.02955(12) Uani 1 1 d . . . . .
Sb Sb 0.52453(2) 0.71390(2) 0.59803(2) 0.01620(4) Uani 1 1 d . . . . .
P P 0.78985(4) 0.72394(3) 0.54580(2) 0.01564(10) Uani 1 1 d . . . . .
Fe Fe 0.53679(3) 0.64636(2) 0.47212(2) 0.01677(6) Uani 1 1 d . . . . .
C1 C 0.45095(17) 0.66836(12) 0.52915(8) 0.0177(4) Uani 1 1 d . . . . .
C2 C 0.44145(18) 0.59250(12) 0.51584(8) 0.0196(4) Uani 1 1 d . . . . .
H2 H 0.467574 0.552539 0.536964 0.024 Uiso 1 1 calc R U . . .
C3 C 0.38580(18) 0.58785(13) 0.46525(8) 0.0221(4) Uani 1 1 d . . . . .
H3 H 0.368048 0.544078 0.446912 0.026 Uiso 1 1 calc R U . . .
C4 C 0.36149(19) 0.65957(13) 0.44701(8) 0.0229(4) Uani 1 1 d . . . . .
H4 H 0.325107 0.672174 0.414335 0.028 Uiso 1 1 calc R U . . .
C5 C 0.40103(18) 0.70936(13) 0.48609(8) 0.0205(4) Uani 1 1 d . . . . .
H5 H 0.395352 0.761019 0.484032 0.025 Uiso 1 1 calc R U . . .
C6 C 0.70557(17) 0.67746(12) 0.49284(8) 0.0173(4) Uani 1 1 d . . . . .
C7 C 0.69771(18) 0.59962(12) 0.48530(8) 0.0192(4) Uani 1 1 d . . . . .
H7 H 0.723867 0.563443 0.509520 0.023 Uiso 1 1 calc R U . . .
C8 C 0.64419(19) 0.58627(13) 0.43548(8) 0.0234(5) Uani 1 1 d . . . . .
H8 H 0.628800 0.539626 0.420646 0.028 Uiso 1 1 calc R U . . .
C9 C 0.6176(2) 0.65435(14) 0.41165(8) 0.0244(5) Uani 1 1 d . . . . .
H9 H 0.580975 0.661159 0.378193 0.029 Uiso 1 1 calc R U . . .
C10 C 0.65519(19) 0.71053(13) 0.44631(8) 0.0211(4) Uani 1 1 d . . . . .
H10 H 0.648303 0.761440 0.439933 0.025 Uiso 1 1 calc R U . . .
C11 C 0.78212(19) 0.81856(12) 0.52151(8) 0.0196(4) Uani 1 1 d . . . . .
H11 H 0.783919 0.814896 0.485284 0.024 Uiso 1 1 calc R U . . .
C12 C 0.8831(2) 0.86819(13) 0.54374(9) 0.0249(5) Uani 1 1 d . . . . .
H12A H 0.957310 0.846754 0.537811 0.030 Uiso 1 1 calc R U . . .
H12B H 0.886629 0.871951 0.579975 0.030 Uiso 1 1 calc R U . . .
C13 C 0.8680(2) 0.94451(13) 0.52057(10) 0.0297(5) Uani 1 1 d . . . . .
H13A H 0.932063 0.976430 0.536681 0.036 Uiso 1 1 calc R U . . .
H13B H 0.872586 0.941210 0.484939 0.036 Uiso 1 1 calc R U . . .
C14 C 0.7519(2) 0.97814(13) 0.52630(10) 0.0308(5) Uani 1 1 d . . . . .
H14A H 0.743544 1.026447 0.509900 0.037 Uiso 1 1 calc R U . . .
H14B H 0.749900 0.985447 0.561900 0.037 Uiso 1 1 calc R U . . .
C15 C 0.6509(2) 0.92920(13) 0.50352(10) 0.0298(5) Uani 1 1 d . . . . .
H15A H 0.648050 0.925887 0.467304 0.036 Uiso 1 1 calc R U . . .
H15B H 0.576727 0.950807 0.509315 0.036 Uiso 1 1 calc R U . . .
C16 C 0.66477(19) 0.85280(12) 0.52617(9) 0.0224(4) Uani 1 1 d . . . . .
H16A H 0.601143 0.821177 0.509309 0.027 Uiso 1 1 calc R U . . .
H16B H 0.658153 0.855669 0.561606 0.027 Uiso 1 1 calc R U . . .
C17 C 0.93872(18) 0.69358(12) 0.54125(8) 0.0189(4) Uani 1 1 d . . . . .
H17 H 0.993485 0.728359 0.561580 0.023 Uiso 1 1 calc R U . . .
C18 C 0.96756(19) 0.61740(13) 0.56325(9) 0.0228(4) Uani 1 1 d . . . . .
H18A H 0.952451 0.616021 0.597632 0.027 Uiso 1 1 calc R U . . .
H18B H 0.916734 0.580762 0.543613 0.027 Uiso 1 1 calc R U . . .
C19 C 1.0949(2) 0.59844(16) 0.56308(10) 0.0305(5) Uani 1 1 d . . . . .
H19A H 1.145835 0.632967 0.584677 0.037 Uiso 1 1 calc R U . . .
H19B H 1.111439 0.548623 0.576460 0.037 Uiso 1 1 calc R U . . .
C20 C 1.1213(2) 0.60233(16) 0.51074(10) 0.0335(6) Uani 1 1 d . . . . .
H20A H 1.076010 0.564393 0.490022 0.040 Uiso 1 1 calc R U . . .
H20B H 1.205022 0.592320 0.511610 0.040 Uiso 1 1 calc R U . . .
C21 C 1.0911(2) 0.67710(15) 0.48764(9) 0.0280(5) Uani 1 1 d . . . . .
H21A H 1.104685 0.676901 0.453021 0.034 Uiso 1 1 calc R U . . .
H21B H 1.142859 0.714339 0.506164 0.034 Uiso 1 1 calc R U . . .
C22 C 0.96440(19) 0.69737(13) 0.48827(8) 0.0227(4) Uani 1 1 d . . . . .
H22A H 0.912277 0.663412 0.466715 0.027 Uiso 1 1 calc R U . . .
H22B H 0.948994 0.747379 0.475077 0.027 Uiso 1 1 calc R U . . .
C23 C 0.42563(19) 0.81257(12) 0.59420(8) 0.0203(4) Uani 1 1 d . . . . .
C24 C 0.4739(2) 0.88003(13) 0.61000(9) 0.0246(5) Uani 1 1 d . . . . .
H24 H 0.555286 0.883818 0.621569 0.030 Uiso 1 1 calc R U . . .
C25 C 0.4043(2) 0.94181(14) 0.60904(10) 0.0305(5) Uani 1 1 d . . . . .
H25 H 0.438403 0.987566 0.619383 0.037 Uiso 1 1 calc R U . . .
C26 C 0.2853(2) 0.93664(15) 0.59301(10) 0.0327(6) Uani 1 1 d . . . . .
H26 H 0.237357 0.978526 0.593051 0.039 Uiso 1 1 calc R U . . .
C27 C 0.2366(2) 0.87033(16) 0.57695(10) 0.0333(6) Uani 1 1 d . . . . .
H27 H 0.155176 0.867022 0.565301 0.040 Uiso 1 1 calc R U . . .
C28 C 0.3056(2) 0.80831(14) 0.57766(9) 0.0276(5) Uani 1 1 d . . . . .
H28 H 0.270887 0.762873 0.566850 0.033 Uiso 1 1 calc R U . . .
C29 C 0.42978(18) 0.65420(12) 0.64492(8) 0.0193(4) Uani 1 1 d . . . . .
C30 C 0.35531(19) 0.68970(14) 0.67180(8) 0.0232(4) Uani 1 1 d . . . . .
H30 H 0.349536 0.741414 0.670882 0.028 Uiso 1 1 calc R U . . .
C31 C 0.2895(2) 0.64953(15) 0.69995(8) 0.0264(5) Uani 1 1 d . . . . .
H31 H 0.239580 0.673920 0.718503 0.032 Uiso 1 1 calc R U . . .
C32 C 0.2966(2) 0.57422(15) 0.70097(9) 0.0294(5) Uani 1 1 d . . . . .
H32 H 0.249681 0.546875 0.719362 0.035 Uiso 1 1 calc R U . . .
C33 C 0.3720(2) 0.53856(14) 0.67521(9) 0.0293(5) Uani 1 1 d . . . . .
H33 H 0.377767 0.486855 0.676450 0.035 Uiso 1 1 calc R U . . .
C34 C 0.4392(2) 0.57841(13) 0.64752(8) 0.0236(5) Uani 1 1 d . . . . .
H34 H 0.491708 0.553872 0.630329 0.028 Uiso 1 1 calc R U . . .
C35 C 0.7769(2) 0.68378(13) 0.70675(8) 0.0224(4) Uani 1 1 d . . . . .
C36 C 0.88772(19) 0.67988(12) 0.69034(8) 0.0210(4) Uani 1 1 d . . . . .
C37 C 0.91199(19) 0.74962(12) 0.67208(8) 0.0197(4) Uani 1 1 d . . . . .
C38 C 0.81445(19) 0.79682(12) 0.67512(8) 0.0209(4) Uani 1 1 d . . . . .
C39 C 0.7347(2) 0.75572(13) 0.69918(8) 0.0228(4) Uani 1 1 d . . . . .
C40 C 0.7241(2) 0.62345(15) 0.73211(9) 0.0321(6) Uani 1 1 d . . . . .
H40A H 0.754759 0.625057 0.767735 0.048 Uiso 1 1 calc R U . . .
H40B H 0.743509 0.576399 0.718672 0.048 Uiso 1 1 calc R U . . .
H40C H 0.639333 0.629390 0.726542 0.048 Uiso 1 1 calc R U . . .
C41 C 0.9654(2) 0.61476(13) 0.69733(9) 0.0277(5) Uani 1 1 d . . . . .
H41A H 1.028124 0.620969 0.678212 0.042 Uiso 1 1 calc R U . . .
H41B H 0.920227 0.571023 0.685846 0.042 Uiso 1 1 calc R U . . .
H41C H 0.998762 0.609458 0.732516 0.042 Uiso 1 1 calc R U . . .
C42 C 1.02730(19) 0.77272(14) 0.66071(9) 0.0251(5) Uani 1 1 d . . . . .
H42A H 1.079100 0.786301 0.691492 0.038 Uiso 1 1 calc R U . . .
H42B H 1.016555 0.814724 0.638246 0.038 Uiso 1 1 calc R U . . .
H42C H 1.061812 0.732277 0.644929 0.038 Uiso 1 1 calc R U . . .
C43 C 0.8101(2) 0.87806(13) 0.66824(9) 0.0282(5) Uani 1 1 d . . . . .
H43A H 0.887228 0.895935 0.664547 0.042 Uiso 1 1 calc R U . . .
H43B H 0.786630 0.901085 0.697193 0.042 Uiso 1 1 calc R U . . .
H43C H 0.753604 0.890232 0.638499 0.042 Uiso 1 1 calc R U . . .
C44 C 0.6335(2) 0.78645(16) 0.71924(9) 0.0325(6) Uani 1 1 d . . . . .
H44A H 0.573762 0.748700 0.718666 0.049 Uiso 1 1 calc R U . . .
H44B H 0.600764 0.827854 0.698793 0.049 Uiso 1 1 calc R U . . .
H44C H 0.659638 0.802889 0.753390 0.049 Uiso 1 1 calc R U . . .
C1S C 1.0132(3) 0.38087(16) 0.66887(12) 0.0399(6) Uani 1 1 d . . . . .
H1S H 0.971993 0.332871 0.667622 0.048 Uiso 1 1 calc R U . . .
Cl1S Cl 0.94161(8) 0.43640(4) 0.62167(3) 0.05032(19) Uani 1 1 d . . . . .
Cl2S Cl 1.15626(10) 0.36606(9) 0.66049(8) 0.1217(6) Uani 1 1 d . . . . .
Cl3S Cl 1.00982(12) 0.42227(5) 0.72637(3) 0.0761(3) Uani 1 1 d . . . . .
C2S C 0.6958(2) 0.36506(13) 0.72250(9) 0.0282(5) Uani 1 1 d . . . . .
H2S H 0.768128 0.337504 0.719501 0.034 Uiso 1 1 calc R U . . .
Cl4S Cl 0.67648(7) 0.43480(4) 0.67812(3) 0.04266(17) Uani 1 1 d . . . . .
Cl5S Cl 0.71108(9) 0.40066(5) 0.78273(3) 0.0544(2) Uani 1 1 d . . . . .
Cl6S Cl 0.57641(6) 0.30401(4) 0.71154(3) 0.04210(16) Uani 1 1 d . . . . .
C3S C 0.6239(2) 1.12930(15) 0.66076(11) 0.0341(6) Uani 1 1 d . . . . .
H3S H 0.676029 1.166311 0.680222 0.041 Uiso 1 1 calc R U . . .
Cl7S Cl 0.59121(9) 1.15781(8) 0.59956(4) 0.0808(4) Uani 1 1 d . . . . .
Cl8S Cl 0.69610(8) 1.04519(4) 0.66499(3) 0.04713(18) Uani 1 1 d . . . . .
Cl9S Cl 0.49505(7) 1.12248(5) 0.68561(3) 0.05132(19) Uani 1 1 d . . . . .
C4S C 1.0176(3) 0.12851(15) 0.63003(11) 0.0369(6) Uani 1 1 d . . . . .
H4S H 0.986057 0.158536 0.655074 0.044 Uiso 1 1 calc R U . . .
Cl1A Cl 0.92254(7) 0.13473(4) 0.57292(3) 0.04628(17) Uani 1 1 d . . . . .
Cl2A Cl 1.03170(9) 0.03737(5) 0.65069(4) 0.0588(2) Uani 1 1 d . . . . .
Cl3A Cl 1.15587(9) 0.16195(7) 0.62428(3) 0.0728(3) Uani 1 1 d . . . . .

loop_
_atom_site_aniso_label
_atom_site_aniso_U_11
_atom_site_aniso_U_22
_atom_site_aniso_U_33
_atom_site_aniso_U_23
_atom_site_aniso_U_13
_atom_site_aniso_U_12
Rh 0.01404(7) 0.01668(8) 0.01472(8) -0.00128(6) 0.00209(6) -0.00215(6)
Cl1 0.0218(2) 0.0173(2) 0.0193(2) -0.00109(18) 0.00420(18) -0.00269(18)
Cl2 0.0338(3) 0.0233(3) 0.0340(3) 0.0010(2) 0.0127(2) 0.0014(2)
Sb 0.01419(6) 0.01879(7) 0.01582(7) -0.00185(5) 0.00326(5) -0.00229(5)
P 0.0134(2) 0.0170(2) 0.0167(2) -0.00049(19) 0.00302(19) -0.00272(19)
Fe 0.01430(14) 0.02140(15) 0.01493(14) -0.00211(11) 0.00346(11) -0.00428(11)
C1 0.0137(9) 0.0228(10) 0.0171(10) -0.0020(8) 0.0044(7) -0.0042(8)
C2 0.0167(10) 0.0228(11) 0.0207(10) -0.0017(8) 0.0070(8) -0.0050(8)
C3 0.0163(10) 0.0282(11) 0.0224(11) -0.0074(9) 0.0057(8) -0.0066(8)
C4 0.0158(10) 0.0329(12) 0.0197(10) -0.0040(9) 0.0020(8) -0.0023(9)
C5 0.0170(10) 0.0251(11) 0.0194(10) -0.0005(8) 0.0032(8) 0.0002(8)
C6 0.0141(9) 0.0209(10) 0.0175(10) -0.0007(8) 0.0047(7) -0.0035(8)
C7 0.0160(10) 0.0217(10) 0.0211(10) -0.0026(8) 0.0063(8) -0.0026(8)
C8 0.0202(10) 0.0296(12) 0.0226(11) -0.0085(9) 0.0095(9) -0.0064(9)
C9 0.0211(11) 0.0355(13) 0.0174(10) -0.0023(9) 0.0059(8) -0.0076(9)
C10 0.0179(10) 0.0260(11) 0.0200(10) 0.0014(9) 0.0048(8) -0.0064(8)
C11 0.0199(10) 0.0185(10) 0.0207(10) 0.0022(8) 0.0043(8) -0.0032(8)
C12 0.0223(11) 0.0243(11) 0.0276(11) -0.0007(9) 0.0033(9) -0.0066(9)
C13 0.0359(13) 0.0231(12) 0.0303(12) -0.0010(9) 0.0065(10) -0.0111(10)
C14 0.0441(15) 0.0187(11) 0.0301(13) 0.0019(9) 0.0075(11) -0.0029(10)
C15 0.0321(13) 0.0230(12) 0.0333(13) 0.0055(10) 0.0035(10) 0.0025(10)
C16 0.0216(11) 0.0203(11) 0.0254(11) 0.0021(9) 0.0041(9) -0.0004(8)
C17 0.0139(9) 0.0233(11) 0.0198(10) -0.0017(8) 0.0036(8) -0.0022(8)
C18 0.0172(10) 0.0279(12) 0.0239(11) 0.0022(9) 0.0053(8) 0.0020(9)
C19 0.0186(11) 0.0411(14) 0.0319(13) 0.0022(11) 0.0049(9) 0.0063(10)
C20 0.0218(12) 0.0440(15) 0.0373(14) -0.0010(12) 0.0127(10) 0.0067(11)
C21 0.0192(11) 0.0382(14) 0.0287(12) -0.0038(10) 0.0099(9) -0.0048(10)
C22 0.0187(10) 0.0282(12) 0.0225(11) -0.0007(9) 0.0072(8) -0.0031(9)
C23 0.0200(10) 0.0211(10) 0.0199(10) -0.0012(8) 0.0037(8) 0.0004(8)
C24 0.0221(11) 0.0259(12) 0.0258(11) -0.0016(9) 0.0044(9) -0.0017(9)
C25 0.0373(14) 0.0212(11) 0.0338(13) -0.0011(10) 0.0083(11) 0.0020(10)
C26 0.0361(14) 0.0324(13) 0.0314(13) 0.0080(10) 0.0106(11) 0.0134(11)
C27 0.0215(12) 0.0428(15) 0.0351(14) 0.0076(11) 0.0034(10) 0.0063(10)
C28 0.0221(11) 0.0326(13) 0.0272(12) -0.0007(10) 0.0020(9) -0.0015(9)
C29 0.0167(10) 0.0249(11) 0.0164(9) -0.0009(8) 0.0031(8) -0.0044(8)
C30 0.0210(10) 0.0296(12) 0.0189(10) -0.0023(9) 0.0031(8) 0.0005(9)
C31 0.0208(11) 0.0410(14) 0.0190(10) -0.0014(10) 0.0074(9) 0.0006(10)
C32 0.0265(12) 0.0419(14) 0.0213(11) 0.0033(10) 0.0084(9) -0.0082(10)
C33 0.0345(13) 0.0286(12) 0.0264(12) 0.0010(10) 0.0097(10) -0.0066(10)
C34 0.0243(11) 0.0263(11) 0.0216(11) -0.0040(9) 0.0079(9) -0.0042(9)
C35 0.0241(11) 0.0272(11) 0.0149(10) -0.0022(8) 0.0008(8) -0.0060(9)
C36 0.0216(10) 0.0226(11) 0.0167(10) -0.0019(8) -0.0023(8) -0.0018(8)
C37 0.0190(10) 0.0214(10) 0.0167(10) -0.0024(8) -0.0024(8) -0.0024(8)
C38 0.0217(10) 0.0211(11) 0.0179(10) -0.0049(8) -0.0021(8) -0.0013(8)
C39 0.0212(10) 0.0299(12) 0.0159(10) -0.0072(9) -0.0005(8) -0.0024(9)
C40 0.0381(14) 0.0389(14) 0.0193(11) 0.0030(10) 0.0048(10) -0.0126(11)
C41 0.0306(12) 0.0232(11) 0.0263(12) 0.0001(9) -0.0031(9) 0.0025(9)
C42 0.0185(10) 0.0297(12) 0.0252(11) 0.0005(9) -0.0012(9) -0.0046(9)
C43 0.0327(13) 0.0218(11) 0.0269(12) -0.0050(9) -0.0036(10) 0.0002(9)
C44 0.0262(12) 0.0473(16) 0.0239(12) -0.0130(11) 0.0041(10) 0.0024(11)
C1S 0.0348(14) 0.0314(14) 0.0520(18) 0.0065(12) 0.0032(13) -0.0010(11)
Cl1S 0.0745(6) 0.0447(4) 0.0288(3) 0.0005(3) 0.0011(3) 0.0071(4)
Cl2S 0.0412(6) 0.1063(11) 0.223(2) 0.0380(12) 0.0378(8) 0.0161(6)
Cl3S 0.1290(10) 0.0505(5) 0.0336(4) 0.0060(4) -0.0272(5) -0.0102(5)
C2S 0.0375(13) 0.0246(12) 0.0237(11) 0.0017(9) 0.0083(10) 0.0039(10)
Cl4S 0.0689(5) 0.0280(3) 0.0308(3) 0.0092(3) 0.0081(3) -0.0007(3)
Cl5S 0.0842(6) 0.0533(5) 0.0247(3) -0.0059(3) 0.0066(3) 0.0154(4)
Cl6S 0.0373(4) 0.0437(4) 0.0462(4) 0.0130(3) 0.0097(3) -0.0034(3)
C3S 0.0334(14) 0.0270(13) 0.0403(15) 0.0035(11) 0.0015(11) 0.0018(10)
Cl7S 0.0628(6) 0.1153(9) 0.0589(6) 0.0540(6) -0.0042(5) -0.0015(6)
Cl8S 0.0637(5) 0.0328(4) 0.0445(4) -0.0026(3) 0.0083(3) 0.0156(3)
Cl9S 0.0402(4) 0.0511(5) 0.0649(5) -0.0168(4) 0.0155(4) -0.0069(3)
C4S 0.0482(16) 0.0302(13) 0.0360(14) -0.0025(11) 0.0178(12) -0.0045(12)
Cl1A 0.0477(4) 0.0425(4) 0.0482(4) -0.0025(3) 0.0074(3) -0.0094(3)
Cl2A 0.0755(6) 0.0345(4) 0.0706(6) 0.0104(4) 0.0248(5) 0.0052(4)
Cl3A 0.0631(6) 0.1075(8) 0.0444(5) 0.0159(5) 0.0004(4) -0.0452(6)

loop_
_atom_type_symbol
_atom_type_description
_atom_type_scat_dispersion_real
_atom_type_scat_dispersion_imag
_atom_type_scat_source
C C 0.0033 0.0016 'International Tables Vol C Tables 4.2.6.8 and 6.1.1.4'
H H 0.0000 0.0000 'International Tables Vol C Tables 4.2.6.8 and 6.1.1.4'
Cl Cl 0.1484 0.1585 'International Tables Vol C Tables 4.2.6.8 and 6.1.1.4'
Fe Fe 0.3463 0.8444 'International Tables Vol C Tables 4.2.6.8 and 6.1.1.4'
P P 0.1023 0.0942 'International Tables Vol C Tables 4.2.6.8 and 6.1.1.4'
Rh Rh -1.1178 0.9187 'International Tables Vol C Tables 4.2.6.8 and 6.1.1.4'
Sb Sb -0.5866 1.5461 'International Tables Vol C Tables 4.2.6.8 and 6.1.1.4'

loop_
_geom_angle_atom_site_label_1
_geom_angle_atom_site_label_2
_geom_angle_atom_site_label_3
_geom_angle
_geom_angle_site_symmetry_1
_geom_angle_site_symmetry_3
_geom_angle_publ_flag
C38 Rh C35 63.53(8) . . ?
C38 Rh C39 38.19(8) . . ?
C35 Rh C39 37.09(9) . . ?
C38 Rh C36 63.13(8) . . ?
C35 Rh C36 37.91(8) . . ?
C39 Rh C36 62.41(8) . . ?
C38 Rh C37 37.90(8) . . ?
C35 Rh C37 62.61(8) . . ?
C39 Rh C37 62.52(8) . . ?
C36 Rh C37 36.88(8) . . ?
C38 Rh P 110.60(6) . . ?
C35 Rh P 158.83(6) . . ?
C39 Rh P 146.97(7) . . ?
C36 Rh P 120.92(6) . . ?
C37 Rh P 99.75(6) . . ?
C38 Rh Cl1 153.98(6) . . ?
C35 Rh Cl1 91.87(6) . . ?
C39 Rh Cl1 123.84(6) . . ?
C36 Rh Cl1 92.50(6) . . ?
C37 Rh Cl1 124.53(6) . . ?
P Rh Cl1 89.177(18) . . ?
C38 Rh Sb 112.11(6) . . ?
C35 Rh Sb 106.54(6) . . ?
C39 Rh Sb 91.55(6) . . ?
C36 Rh Sb 144.09(6) . . ?
C37 Rh Sb 149.90(6) . . ?
P Rh Sb 94.536(14) . . ?
Cl1 Rh Sb 81.737(14) . . ?
C1 Sb C23 99.20(8) . . ?
C1 Sb C29 99.48(8) . . ?
C23 Sb C29 97.47(9) . . ?
C1 Sb Rh 118.54(6) . . ?
C23 Sb Rh 124.59(6) . . ?
C29 Sb Rh 112.99(6) . . ?
C6 P C17 100.81(10) . . ?
C6 P C11 99.55(10) . . ?
C17 P C11 104.11(10) . . ?
C6 P Rh 120.43(7) . . ?
C17 P Rh 112.14(7) . . ?
C11 P Rh 117.29(7) . . ?
C2 Fe C6 125.18(9) . . ?
C2 Fe C10 164.44(9) . . ?
C6 Fe C10 41.50(8) . . ?
C2 Fe C7 105.97(9) . . ?
C6 Fe C7 41.49(8) . . ?
C10 Fe C7 69.09(9) . . ?
C2 Fe C1 41.31(8) . . ?
C6 Fe C1 108.23(8) . . ?
C10 Fe C1 127.45(9) . . ?
C7 Fe C1 120.58(9) . . ?
C2 Fe C3 41.02(9) . . ?
C6 Fe C3 161.88(9) . . ?
C10 Fe C3 154.05(9) . . ?
C7 Fe C3 123.29(9) . . ?
C1 Fe C3 69.03(8) . . ?
C2 Fe C5 68.96(9) . . ?
C6 Fe C5 122.19(9) . . ?
C10 Fe C5 109.55(9) . . ?
C7 Fe C5 157.22(9) . . ?
C1 Fe C5 41.02(8) . . ?
C3 Fe C5 68.29(9) . . ?
C2 Fe C9 152.86(9) . . ?
C6 Fe C9 69.20(9) . . ?
C10 Fe C9 40.57(9) . . ?
C7 Fe C9 68.44(9) . . ?
C1 Fe C9 164.32(10) . . ?
C3 Fe C9 118.36(9) . . ?
C5 Fe C9 126.26(10) . . ?
C2 Fe C4 68.78(9) . . ?
C6 Fe C4 156.80(9) . . ?
C10 Fe C4 120.85(9) . . ?
C7 Fe C4 160.24(9) . . ?
C1 Fe C4 68.85(8) . . ?
C3 Fe C4 40.46(9) . . ?
C5 Fe C4 40.51(9) . . ?
C9 Fe C4 107.06(9) . . ?
C2 Fe C8 118.22(9) . . ?
C6 Fe C8 69.08(9) . . ?
C10 Fe C8 68.27(9) . . ?
C7 Fe C8 40.55(9) . . ?
C1 Fe C8 154.58(9) . . ?
C3 Fe C8 105.31(9) . . ?
C5 Fe C8 161.72(9) . . ?
C9 Fe C8 40.32(10) . . ?
C4 Fe C8 123.74(9) . . ?
C5 C1 C2 107.20(18) . . ?
C5 C1 Fe 69.83(12) . . ?
C2 C1 Fe 68.93(12) . . ?
C5 C1 Sb 125.02(16) . . ?
C2 C1 Sb 127.78(16) . . ?
Fe C1 Sb 126.04(10) . . ?
C3 C2 C1 107.8(2) . . ?
C3 C2 Fe 69.97(12) . . ?
C1 C2 Fe 69.76(12) . . ?
C3 C2 H2 126.1 . . ?
C1 C2 H2 126.1 . . ?
Fe C2 H2 125.8 . . ?
C4 C3 C2 108.4(2) . . ?
C4 C3 Fe 70.22(13) . . ?
C2 C3 Fe 69.01(12) . . ?
C4 C3 H3 125.8 . . ?
C2 C3 H3 125.8 . . ?
Fe C3 H3 126.6 . . ?
C3 C4 C5 108.1(2) . . ?
C3 C4 Fe 69.33(13) . . ?
C5 C4 Fe 69.59(12) . . ?
C3 C4 H4 125.9 . . ?
C5 C4 H4 125.9 . . ?
Fe C4 H4 126.7 . . ?
C4 C5 C1 108.4(2) . . ?
C4 C5 Fe 69.91(13) . . ?
C1 C5 Fe 69.14(12) . . ?
C4 C5 H5 125.8 . . ?
C1 C5 H5 125.8 . . ?
Fe C5 H5 126.7 . . ?
C10 C6 C7 106.45(18) . . ?
C10 C6 P 126.15(16) . . ?
C7 C6 P 126.18(16) . . ?
C10 C6 Fe 69.30(12) . . ?
C7 C6 Fe 69.43(12) . . ?
P C6 Fe 135.75(11) . . ?
C8 C7 C6 108.3(2) . . ?
C8 C7 Fe 70.52(13) . . ?
C6 C7 Fe 69.08(12) . . ?
C8 C7 H7 125.8 . . ?
C6 C7 H7 125.8 . . ?
Fe C7 H7 126.1 . . ?
C9 C8 C7 108.4(2) . . ?
C9 C8 Fe 69.62(13) . . ?
C7 C8 Fe 68.93(12) . . ?
C9 C8 H8 125.8 . . ?
C7 C8 H8 125.8 . . ?
Fe C8 H8 127.2 . . ?
C8 C9 C10 108.3(2) . . ?
C8 C9 Fe 70.06(13) . . ?
C10 C9 Fe 69.01(12) . . ?
C8 C9 H9 125.9 . . ?
C10 C9 H9 125.9 . . ?
Fe C9 H9 126.6 . . ?
C9 C10 C6 108.6(2) . . ?
C9 C10 Fe 70.42(12) . . ?
C6 C10 Fe 69.20(12) . . ?
C9 C10 H10 125.7 . . ?
C6 C10 H10 125.7 . . ?
Fe C10 H10 126.2 . . ?
C12 C11 C16 111.18(19) . . ?
C12 C11 P 115.34(16) . . ?
C16 C11 P 109.91(14) . . ?
C12 C11 H11 106.6 . . ?
C16 C11 H11 106.6 . . ?
P C11 H11 106.6 . . ?
C11 C12 C13 110.68(19) . . ?
C11 C12 H12A 109.5 . . ?
C13 C12 H12A 109.5 . . ?
C11 C12 H12B 109.5 . . ?
C13 C12 H12B 109.5 . . ?
H12A C12 H12B 108.1 . . ?
C14 C13 C12 111.5(2) . . ?
C14 C13 H13A 109.3 . . ?
C12 C13 H13A 109.3 . . ?
C14 C13 H13B 109.3 . . ?
C12 C13 H13B 109.3 . . ?
H13A C13 H13B 108.0 . . ?
C13 C14 C15 111.0(2) . . ?
C13 C14 H14A 109.4 . . ?
C15 C14 H14A 109.4 . . ?
C13 C14 H14B 109.4 . . ?
C15 C14 H14B 109.4 . . ?
H14A C14 H14B 108.0 . . ?
C14 C15 C16 110.7(2) . . ?
C14 C15 H15A 109.5 . . ?
C16 C15 H15A 109.5 . . ?
C14 C15 H15B 109.5 . . ?
C16 C15 H15B 109.5 . . ?
H15A C15 H15B 108.1 . . ?
C15 C16 C11 111.92(19) . . ?
C15 C16 H16A 109.2 . . ?
C11 C16 H16A 109.2 . . ?
C15 C16 H16B 109.2 . . ?
C11 C16 H16B 109.2 . . ?
H16A C16 H16B 107.9 . . ?
C18 C17 C22 110.32(18) . . ?
C18 C17 P 112.99(15) . . ?
C22 C17 P 113.12(15) . . ?
C18 C17 H17 106.6 . . ?
C22 C17 H17 106.6 . . ?
P C17 H17 106.6 . . ?
C19 C18 C17 110.60(19) . . ?
C19 C18 H18A 109.5 . . ?
C17 C18 H18A 109.5 . . ?
C19 C18 H18B 109.5 . . ?
C17 C18 H18B 109.5 . . ?
H18A C18 H18B 108.1 . . ?
C20 C19 C18 110.6(2) . . ?
C20 C19 H19A 109.5 . . ?
C18 C19 H19A 109.5 . . ?
C20 C19 H19B 109.5 . . ?
C18 C19 H19B 109.5 . . ?
H19A C19 H19B 108.1 . . ?
C19 C20 C21 111.3(2) . . ?
C19 C20 H20A 109.4 . . ?
C21 C20 H20A 109.4 . . ?
C19 C20 H20B 109.4 . . ?
C21 C20 H20B 109.4 . . ?
H20A C20 H20B 108.0 . . ?
C20 C21 C22 111.5(2) . . ?
C20 C21 H21A 109.3 . . ?
C22 C21 H21A 109.3 . . ?
C20 C21 H21B 109.3 . . ?
C22 C21 H21B 109.3 . . ?
H21A C21 H21B 108.0 . . ?
C21 C22 C17 110.52(19) . . ?
C21 C22 H22A 109.5 . . ?
C17 C22 H22A 109.5 . . ?
C21 C22 H22B 109.5 . . ?
C17 C22 H22B 109.5 . . ?
H22A C22 H22B 108.1 . . ?
C24 C23 C28 118.5(2) . . ?
C24 C23 Sb 123.32(16) . . ?
C28 C23 Sb 118.08(17) . . ?
C25 C24 C23 120.9(2) . . ?
C25 C24 H24 119.6 . . ?
C23 C24 H24 119.6 . . ?
C26 C25 C24 120.0(2) . . ?
C26 C25 H25 120.0 . . ?
C24 C25 H25 120.0 . . ?
C27 C26 C25 119.7(2) . . ?
C27 C26 H26 120.2 . . ?
C25 C26 H26 120.2 . . ?
C26 C27 C28 120.7(2) . . ?
C26 C27 H27 119.7 . . ?
C28 C27 H27 119.7 . . ?
C27 C28 C23 120.2(2) . . ?
C27 C28 H28 119.9 . . ?
C23 C28 H28 119.9 . . ?
C34 C29 C30 119.2(2) . . ?
C34 C29 Sb 119.72(16) . . ?
C30 C29 Sb 121.03(17) . . ?
C31 C30 C29 120.2(2) . . ?
C31 C30 H30 119.9 . . ?
C29 C30 H30 119.9 . . ?
C32 C31 C30 120.1(2) . . ?
C32 C31 H31 119.9 . . ?
C30 C31 H31 119.9 . . ?
C31 C32 C33 120.1(2) . . ?
C31 C32 H32 120.0 . . ?
C33 C32 H32 120.0 . . ?
C32 C33 C34 120.1(2) . . ?
C32 C33 H33 120.0 . . ?
C34 C33 H33 120.0 . . ?
C33 C34 C29 120.3(2) . . ?
C33 C34 H34 119.9 . . ?
C29 C34 H34 119.9 . . ?
C39 C35 C36 108.0(2) . . ?
C39 C35 C40 126.7(2) . . ?
C36 C35 C40 125.0(2) . . ?
C39 C35 Rh 71.94(13) . . ?
C36 C35 Rh 72.00(12) . . ?
C40 C35 Rh 126.53(16) . . ?
C37 C36 C35 108.1(2) . . ?
C37 C36 C41 127.7(2) . . ?
C35 C36 C41 123.9(2) . . ?
C37 C36 Rh 72.19(12) . . ?
C35 C36 Rh 70.09(12) . . ?
C41 C36 Rh 128.28(16) . . ?
C36 C37 C38 108.07(19) . . ?
C36 C37 C42 124.9(2) . . ?
C38 C37 C42 126.2(2) . . ?
C36 C37 Rh 70.93(12) . . ?
C38 C37 Rh 68.79(12) . . ?
C42 C37 Rh 134.21(15) . . ?
C37 C38 C39 107.0(2) . . ?
C37 C38 C43 126.6(2) . . ?
C39 C38 C43 124.4(2) . . ?
C37 C38 Rh 73.31(12) . . ?
C39 C38 Rh 72.07(12) . . ?
C43 C38 Rh 132.47(16) . . ?
C35 C39 C38 108.5(2) . . ?
C35 C39 C44 125.1(2) . . ?
C38 C39 C44 125.8(2) . . ?
C35 C39 Rh 70.96(12) . . ?
C38 C39 Rh 69.74(12) . . ?
C44 C39 Rh 131.58(16) . . ?
C35 C40 H40A 109.5 . . ?
C35 C40 H40B 109.5 . . ?
H40A C40 H40B 109.5 . . ?
C35 C40 H40C 109.5 . . ?
H40A C40 H40C 109.5 . . ?
H40B C40 H40C 109.5 . . ?
C36 C41 H41A 109.5 . . ?
C36 C41 H41B 109.5 . . ?
H41A C41 H41B 109.5 . . ?
C36 C41 H41C 109.5 . . ?
H41A C41 H41C 109.5 . . ?
H41B C41 H41C 109.5 . . ?
C37 C42 H42A 109.5 . . ?
C37 C42 H42B 109.5 . . ?
H42A C42 H42B 109.5 . . ?
C37 C42 H42C 109.5 . . ?
H42A C42 H42C 109.5 . . ?
H42B C42 H42C 109.5 . . ?
C38 C43 H43A 109.5 . . ?
C38 C43 H43B 109.5 . . ?
H43A C43 H43B 109.5 . . ?
C38 C43 H43C 109.5 . . ?
H43A C43 H43C 109.5 . . ?
H43B C43 H43C 109.5 . . ?
C39 C44 H44A 109.5 . . ?
C39 C44 H44B 109.5 . . ?
H44A C44 H44B 109.5 . . ?
C39 C44 H44C 109.5 . . ?
H44A C44 H44C 109.5 . . ?
H44B C44 H44C 109.5 . . ?
Cl1S C1S Cl2S 109.72(18) . . ?
Cl1S C1S Cl3S 109.36(16) . . ?
Cl2S C1S Cl3S 111.02(18) . . ?
Cl1S C1S H1S 108.9 . . ?
Cl2S C1S H1S 108.9 . . ?
Cl3S C1S H1S 108.9 . . ?
Cl4S C2S Cl5S 111.23(14) . . ?
Cl4S C2S Cl6S 110.01(14) . . ?
Cl5S C2S Cl6S 109.94(14) . . ?
Cl4S C2S H2S 108.5 . . ?
Cl5S C2S H2S 108.5 . . ?
Cl6S C2S H2S 108.5 . . ?
Cl7S C3S Cl8S 110.52(17) . . ?
Cl7S C3S Cl9S 109.77(15) . . ?
Cl8S C3S Cl9S 110.22(15) . . ?
Cl7S C3S H3S 108.8 . . ?
Cl8S C3S H3S 108.8 . . ?
Cl9S C3S H3S 108.8 . . ?
Cl1A C4S Cl3A 110.04(15) . . ?
Cl1A C4S Cl2A 110.89(16) . . ?
Cl3A C4S Cl2A 108.92(17) . . ?
Cl1A C4S H4S 109.0 . . ?
Cl3A C4S H4S 109.0 . . ?
Cl2A C4S H4S 109.0 . . ?

loop_
_geom_bond_atom_site_label_1
_geom_bond_atom_site_label_2
_geom_bond_distance
_geom_bond_site_symmetry_2
_geom_bond_publ_flag
Rh C38 2.192(2) . ?
Rh C35 2.210(2) . ?
Rh C39 2.223(2) . ?
Rh C36 2.235(2) . ?
Rh C37 2.252(2) . ?
Rh P 2.3723(6) . ?
Rh Cl1 2.3998(5) . ?
Rh Sb 2.5787(2) . ?
Sb C1 2.105(2) . ?
Sb C23 2.138(2) . ?
Sb C29 2.139(2) . ?
P C6 1.816(2) . ?
P C17 1.850(2) . ?
P C11 1.854(2) . ?
Fe C2 2.030(2) . ?
Fe C6 2.033(2) . ?
Fe C10 2.035(2) . ?
Fe C7 2.038(2) . ?
Fe C1 2.042(2) . ?
Fe C3 2.043(2) . ?
Fe C5 2.051(2) . ?
Fe C9 2.053(2) . ?
Fe C4 2.055(2) . ?
Fe C8 2.059(2) . ?
C1 C5 1.434(3) . ?
C1 C2 1.437(3) . ?
C2 C3 1.427(3) . ?
C2 H2 0.9500 . ?
C3 C4 1.417(3) . ?
C3 H3 0.9500 . ?
C4 C5 1.421(3) . ?
C4 H4 0.9500 . ?
C5 H5 0.9500 . ?
C6 C10 1.441(3) . ?
C6 C7 1.442(3) . ?
C7 C8 1.420(3) . ?
C7 H7 0.9500 . ?
C8 C9 1.417(3) . ?
C8 H8 0.9500 . ?
C9 C10 1.417(3) . ?
C9 H9 0.9500 . ?
C10 H10 0.9500 . ?
C11 C12 1.528(3) . ?
C11 C16 1.532(3) . ?
C11 H11 1.0000 . ?
C12 C13 1.533(3) . ?
C12 H12A 0.9900 . ?
C12 H12B 0.9900 . ?
C13 C14 1.522(4) . ?
C13 H13A 0.9900 . ?
C13 H13B 0.9900 . ?
C14 C15 1.524(4) . ?
C14 H14A 0.9900 . ?
C14 H14B 0.9900 . ?
C15 C16 1.529(3) . ?
C15 H15A 0.9900 . ?
C15 H15B 0.9900 . ?
C16 H16A 0.9900 . ?
C16 H16B 0.9900 . ?
C17 C18 1.534(3) . ?
C17 C22 1.536(3) . ?
C17 H17 1.0000 . ?
C18 C19 1.528(3) . ?
C18 H18A 0.9900 . ?
C18 H18B 0.9900 . ?
C19 C20 1.522(4) . ?
C19 H19A 0.9900 . ?
C19 H19B 0.9900 . ?
C20 C21 1.524(4) . ?
C20 H20A 0.9900 . ?
C20 H20B 0.9900 . ?
C21 C22 1.528(3) . ?
C21 H21A 0.9900 . ?
C21 H21B 0.9900 . ?
C22 H22A 0.9900 . ?
C22 H22B 0.9900 . ?
C23 C24 1.395(3) . ?
C23 C28 1.397(3) . ?
C24 C25 1.391(3) . ?
C24 H24 0.9500 . ?
C25 C26 1.384(4) . ?
C25 H25 0.9500 . ?
C26 C27 1.380(4) . ?
C26 H26 0.9500 . ?
C27 C28 1.391(4) . ?
C27 H27 0.9500 . ?
C28 H28 0.9500 . ?
C29 C34 1.394(3) . ?
C29 C30 1.396(3) . ?
C30 C31 1.392(3) . ?
C30 H30 0.9500 . ?
C31 C32 1.382(4) . ?
C31 H31 0.9500 . ?
C32 C33 1.386(4) . ?
C32 H32 0.9500 . ?
C33 C34 1.391(3) . ?
C33 H33 0.9500 . ?
C34 H34 0.9500 . ?
C35 C39 1.410(3) . ?
C35 C36 1.444(3) . ?
C35 C40 1.496(3) . ?
C36 C37 1.419(3) . ?
C36 C41 1.490(3) . ?
C37 C38 1.444(3) . ?
C37 C42 1.495(3) . ?
C38 C39 1.444(3) . ?
C38 C43 1.500(3) . ?
C39 C44 1.499(3) . ?
C40 H40A 0.9800 . ?
C40 H40B 0.9800 . ?
C40 H40C 0.9800 . ?
C41 H41A 0.9800 . ?
C41 H41B 0.9800 . ?
C41 H41C 0.9800 . ?
C42 H42A 0.9800 . ?
C42 H42B 0.9800 . ?
C42 H42C 0.9800 . ?
C43 H43A 0.9800 . ?
C43 H43B 0.9800 . ?
C43 H43C 0.9800 . ?
C44 H44A 0.9800 . ?
C44 H44B 0.9800 . ?
C44 H44C 0.9800 . ?
C1S Cl1S 1.740(3) . ?
C1S Cl2S 1.747(3) . ?
C1S Cl3S 1.757(3) . ?
C1S H1S 1.0000 . ?
C2S Cl4S 1.752(2) . ?
C2S Cl5S 1.756(3) . ?
C2S Cl6S 1.771(3) . ?
C2S H2S 1.0000 . ?
C3S Cl7S 1.735(3) . ?
C3S Cl8S 1.750(3) . ?
C3S Cl9S 1.763(3) . ?
C3S H3S 1.0000 . ?
C4S Cl1A 1.757(3) . ?
C4S Cl3A 1.759(3) . ?
C4S Cl2A 1.762(3) . ?
C4S H4S 1.0000 . ?
